data_4504993
loop_
_publ_author_name
'Bowers, Jeffrey R.'
'Hopkins, Gregory W.'
'Yap, Glenn P. A.'
'Wheeler, Kraig A.'

_publ_section_title
;
 Structural Consequences of Strong and Weak Interactions to Binary Benzoic
 Acid/Bipyridine Supramolecular Assemblies
;
_journal_issue 2
_journal_name_full 'Crystal Growth &amp; Design'
_journal_page_first 727
_journal_paper_doi 10.1021/cg0497391
_journal_volume 5
_journal_year 2005
_chemical_formula_moiety 'C10 H8 N2 O1, 2(C7 H7 N O2)'
_chemical_formula_sum 'C24 H22 N4 O5'
_chemical_formula_weight 446.46
_chemical_name_systematic
; 
 4-Aminobenzoic acid 2,2'-bipyridine-n-oxide 
;
_space_group_IT_number 14
_symmetry_cell_setting monoclinic
_symmetry_space_group_name_Hall '-P 2ybc'
_symmetry_space_group_name_H-M 'P 1 21/c 1'
_atom_sites_solution_hydrogens geom
_atom_sites_solution_primary direct
_atom_sites_solution_secondary difmap
_cell_angle_alpha 90.00
_cell_angle_beta 101.629(10)
_cell_angle_gamma 90.00
_cell_formula_units_Z 4
_cell_length_a 8.2212(11)
_cell_length_b 16.0895(14)
_cell_length_c 17.7649(16)
_cell_measurement_reflns_used 29
_cell_measurement_temperature 298(2)
_cell_measurement_theta_max 29.429
_cell_measurement_theta_min 21.547
_cell_volume 2301.6(4)
_computing_cell_refinement 'XSCANS (Bruker, 1999)'
_computing_data_collection 'XSCANS (Bruker, 1999)'
_computing_data_reduction 'XSCANS (Bruker, 1999)'
_computing_molecular_graphics 'X-SEED (Barbour, 2001)'
_computing_publication_material 'X-SEED (Barbour, 2001)'
_computing_structure_refinement 'SHELXL-97 (Sheldrick, 1997)'
_computing_structure_solution 'SHELXS-97 (Sheldrick, 1990)'
_diffrn_ambient_temperature 298(2)
_diffrn_measured_fraction_theta_full 1.000
_diffrn_measured_fraction_theta_max 1.000
_diffrn_measurement_device_type 'Siemens P4'
_diffrn_measurement_method '\q/2\q\ scans'
_diffrn_radiation_monochromator graphite
_diffrn_radiation_source 'fine-focus sealed tube'
_diffrn_radiation_type MoK\a
_diffrn_radiation_wavelength 0.71073
_diffrn_reflns_av_R_equivalents 0.0159
_diffrn_reflns_av_sigmaI/netI 0.0445
_diffrn_reflns_limit_h_max 10
_diffrn_reflns_limit_h_min -1
_diffrn_reflns_limit_k_max 20
_diffrn_reflns_limit_k_min -1
_diffrn_reflns_limit_l_max 22
_diffrn_reflns_limit_l_min -22
_diffrn_reflns_number 6824
_diffrn_reflns_theta_full 27.50
_diffrn_reflns_theta_max 27.50
_diffrn_reflns_theta_min 2.34
_diffrn_standards_decay_% <3
_diffrn_standards_interval_count 97
_diffrn_standards_number 3
_exptl_absorpt_coefficient_mu 0.092
_exptl_absorpt_correction_type none
_exptl_crystal_colour colorless
_exptl_crystal_density_diffrn 1.288
_exptl_crystal_density_method 'not measured'
_exptl_crystal_description 'transparent prism'
_exptl_crystal_F_000 936
_exptl_crystal_size_max 0.64
_exptl_crystal_size_mid 0.31
_exptl_crystal_size_min 0.22
_refine_diff_density_max 0.192
_refine_diff_density_min -0.228
_refine_diff_density_rms 0.048
_refine_ls_extinction_method none
_refine_ls_goodness_of_fit_ref 1.047
_refine_ls_hydrogen_treatment mixed
_refine_ls_matrix_type full
_refine_ls_number_parameters 316
_refine_ls_number_reflns 5289
_refine_ls_number_restraints 0
_refine_ls_restrained_S_all 1.047
_refine_ls_R_factor_all 0.1307
_refine_ls_R_factor_gt 0.0634
_refine_ls_shift/su_max 0.000
_refine_ls_shift/su_mean 0.000
_refine_ls_structure_factor_coef Fsqd
_refine_ls_weighting_details 'calc w=1/[\s^2^(Fo^2^)+(0.1007P)^2^+0.1382P] where P=(Fo^2^+2Fc^2^)/3'
_refine_ls_weighting_scheme calc
_refine_ls_wR_factor_gt 0.1687
_refine_ls_wR_factor_ref 0.2065
_reflns_number_gt 2750
_reflns_number_total 5289
_reflns_threshold_expression >2sigma(I)
_cod_data_source_file cg0497391si20040728_090350.cif
_cod_data_source_block cmpd1.7
_cod_original_sg_symbol_H-M 'P 21/c'
_cod_database_code 4504993

loop_
_symmetry_equiv_pos_as_xyz
'x, y, z'
'-x, y+1/2, -z+1/2'
'-x, -y, -z'
'x, -y-1/2, z-1/2'

loop_
_atom_site_label
_atom_site_type_symbol
_atom_site_fract_x
_atom_site_fract_y
_atom_site_fract_z
_atom_site_U_iso_or_equiv
_atom_site_adp_type
_atom_site_occupancy
_atom_site_symmetry_multiplicity
_atom_site_calc_flag
_atom_site_refinement_flags
O1A O 0.0502(2) 0.18472(13) 0.11989(12) 0.0653(6) Uani 1 1 d .
O1B O 0.6143(3) 0.11865(16) 0.21811(12) 0.0805(7) Uani 1 1 d .
O2A O 0.1902(2) 0.30228(13) 0.14582(14) 0.0791(6) Uani 1 1 d .
O2B O 0.5273(2) 0.10022(15) 0.32662(12) 0.0766(6) Uani 1 1 d .
O3 O 0.3231(2) 0.09693(12) 0.13165(11) 0.0640(5) Uani 1 1 d .
N1A N -0.5647(3) 0.42167(17) 0.11409(16) 0.0685(7) Uani 1 1 d .
N1B N 1.3126(3) 0.14247(19) 0.44118(16) 0.0718(8) Uani 1 1 d .
N2 N 0.2773(3) 0.01755(15) 0.11752(13) 0.0609(6) Uani 1 1 d .
N3 N 0.1757(4) 0.0078(2) -0.08872(17) 0.1043(10) Uani 1 1 d .
C1A C 0.0592(3) 0.26585(17) 0.13133(13) 0.0511(6) Uani 1 1 d .
C1B C 0.6386(3) 0.11380(17) 0.29348(16) 0.0566(7) Uani 1 1 d .
C2A C -0.1037(3) 0.30583(16) 0.12576(13) 0.0465(6) Uani 1 1 d .
C2B C 0.8150(3) 0.12327(17) 0.33214(15) 0.0527(6) Uani 1 1 d .
C3A C -0.2494(3) 0.25961(16) 0.11732(14) 0.0501(6) Uani 1 1 d .
H3A H -0.2448 0.2020 0.1134 0.060 Uiso 1 1 calc R
C3B C 0.9380(3) 0.1397(2) 0.29077(16) 0.0650(8) Uani 1 1 d .
H3B H 0.9087 0.1460 0.2377 0.078 Uiso 1 1 calc R
C4A C -0.3998(3) 0.29781(16) 0.11462(15) 0.0560(7) Uani 1 1 d .
H4A H -0.4953 0.2656 0.1099 0.067 Uiso 1 1 calc R
C4B C 1.1005(3) 0.14695(19) 0.32621(16) 0.0629(7) Uani 1 1 d .
H4B H 1.1799 0.1587 0.2971 0.075 Uiso 1 1 calc R
C5A C -0.4118(3) 0.38371(16) 0.11883(14) 0.0514(6) Uani 1 1 d .
C5B C 1.1496(3) 0.13691(16) 0.40544(15) 0.0536(6) Uani 1 1 d .
C6A C -0.2665(4) 0.43005(17) 0.12532(16) 0.0585(7) Uani 1 1 d .
H6A H -0.2720 0.4877 0.1267 0.070 Uiso 1 1 calc R
C6B C 1.0261(4) 0.12028(19) 0.44692(15) 0.0634(8) Uani 1 1 d .
H6B H 1.0554 0.1134 0.4999 0.076 Uiso 1 1 calc R
C7A C -0.1145(3) 0.39192(16) 0.12968(15) 0.0540(7) Uani 1 1 d .
H7A H -0.0187 0.4240 0.1353 0.065 Uiso 1 1 calc R
C7B C 0.8623(3) 0.11381(18) 0.41115(15) 0.0592(7) Uani 1 1 d .
H7B H 0.7822 0.1030 0.4401 0.071 Uiso 1 1 calc R
C8 C 0.2672(4) -0.0308(2) 0.17841(19) 0.0767(9) Uani 1 1 d .
H8 H 0.2962 -0.0086 0.2276 0.092 Uiso 1 1 calc R
C9 C 0.2158(5) -0.1113(2) 0.1697(2) 0.0975(12) Uani 1 1 d .
H9 H 0.2119 -0.1442 0.2123 0.117 Uiso 1 1 calc R
C10 C 0.1700(5) -0.1428(2) 0.0971(2) 0.0994(12) Uani 1 1 d .
H10 H 0.1308 -0.1970 0.0896 0.119 Uiso 1 1 calc R
C11 C 0.1825(4) -0.0937(2) 0.0356(2) 0.0834(10) Uani 1 1 d .
H11 H 0.1517 -0.1156 -0.0136 0.100 Uiso 1 1 calc R
C12 C 0.2399(4) -0.01189(19) 0.04443(17) 0.0649(8) Uani 1 1 d .
C13 C 0.2604(4) 0.0384(2) -0.02266(17) 0.0681(8) Uani 1 1 d .
C14 C 0.3603(6) 0.1065(2) -0.0210(2) 0.0980(12) Uani 1 1 d .
H14 H 0.4189 0.1269 0.0256 0.118 Uiso 1 1 calc R
C15 C 0.3740(7) 0.1454(3) -0.0900(3) 0.1204(15) Uani 1 1 d .
H15 H 0.4423 0.1914 -0.0902 0.145 Uiso 1 1 calc R
C16 C 0.2830(8) 0.1134(4) -0.1575(3) 0.1236(18) Uani 1 1 d .
H16 H 0.2851 0.1380 -0.2046 0.148 Uiso 1 1 calc R
C17 C 0.1909(7) 0.0451(4) -0.1527(3) 0.1235(17) Uani 1 1 d .
H17 H 0.1332 0.0225 -0.1985 0.148 Uiso 1 1 calc R
HO1A H 0.150(6) 0.160(3) 0.126(3) 0.148 Uiso 1 1 d .
HO1B H 0.506(6) 0.108(3) 0.192(3) 0.148 Uiso 1 1 d .
H1AA H -0.557(6) 0.473(3) 0.129(3) 0.148 Uiso 1 1 d .
H1AB H -0.658(6) 0.384(3) 0.127(2) 0.148 Uiso 1 1 d .
H1BA H 1.380(6) 0.144(3) 0.414(3) 0.148 Uiso 1 1 d .
H1BB H 1.325(6) 0.123(3) 0.492(3) 0.148 Uiso 1 1 d .

loop_
_atom_site_aniso_label
_atom_site_aniso_U_11
_atom_site_aniso_U_22
_atom_site_aniso_U_33
_atom_site_aniso_U_23
_atom_site_aniso_U_13
_atom_site_aniso_U_12
O1A 0.0510(11) 0.0579(12) 0.0846(14) -0.0120(10) 0.0079(10) 0.0033(9)
O1B 0.0510(12) 0.1216(19) 0.0646(13) 0.0209(12) 0.0015(10) -0.0158(12)
O2A 0.0457(11) 0.0757(15) 0.1147(18) -0.0088(13) 0.0134(11) -0.0119(11)
O2B 0.0513(12) 0.1037(17) 0.0783(14) 0.0138(12) 0.0212(10) -0.0063(11)
O3 0.0528(11) 0.0599(12) 0.0721(12) -0.0159(10) -0.0048(9) 0.0046(9)
N1A 0.0495(14) 0.0637(16) 0.0918(19) -0.0039(14) 0.0129(13) 0.0090(12)
N1B 0.0534(15) 0.0861(19) 0.0696(16) -0.0071(15) -0.0025(12) -0.0047(14)
N2 0.0544(13) 0.0593(14) 0.0645(14) -0.0120(12) 0.0014(11) 0.0058(11)
N3 0.119(3) 0.127(3) 0.0610(17) -0.0142(19) 0.0042(17) -0.001(2)
C1A 0.0521(16) 0.0572(16) 0.0447(13) -0.0018(12) 0.0110(11) -0.0039(13)
C1B 0.0476(15) 0.0580(16) 0.0641(17) 0.0154(13) 0.0111(13) -0.0029(13)
C2A 0.0468(14) 0.0515(14) 0.0415(12) -0.0002(11) 0.0099(10) -0.0034(12)
C2B 0.0450(14) 0.0550(15) 0.0572(15) 0.0093(12) 0.0084(12) -0.0012(12)
C3A 0.0467(15) 0.0443(14) 0.0568(15) -0.0007(11) 0.0042(11) -0.0002(11)
C3B 0.0502(16) 0.090(2) 0.0517(15) 0.0216(15) 0.0039(12) -0.0050(15)
C4A 0.0437(14) 0.0523(16) 0.0694(17) -0.0022(13) 0.0052(12) -0.0080(12)
C4B 0.0476(15) 0.082(2) 0.0584(16) 0.0146(14) 0.0083(12) -0.0065(14)
C5A 0.0508(15) 0.0521(15) 0.0492(14) 0.0001(11) 0.0052(11) 0.0005(12)
C5B 0.0524(15) 0.0494(15) 0.0566(16) -0.0038(12) 0.0055(12) -0.0021(12)
C6A 0.0636(18) 0.0426(14) 0.0707(17) -0.0015(12) 0.0166(14) -0.0021(13)
C6B 0.0623(18) 0.079(2) 0.0467(14) -0.0075(14) 0.0056(13) 0.0046(15)
C7A 0.0517(15) 0.0501(15) 0.0619(16) -0.0028(12) 0.0160(12) -0.0132(12)
C7B 0.0543(16) 0.0711(18) 0.0551(15) 0.0015(14) 0.0177(13) 0.0018(14)
C8 0.082(2) 0.081(2) 0.0646(19) -0.0033(17) 0.0100(16) 0.0000(19)
C9 0.122(3) 0.080(3) 0.089(3) 0.002(2) 0.017(2) -0.008(2)
C10 0.122(3) 0.065(2) 0.108(3) -0.003(2) 0.018(3) -0.010(2)
C11 0.091(2) 0.070(2) 0.083(2) -0.0248(19) 0.0032(19) -0.0008(19)
C12 0.0635(18) 0.0642(18) 0.0618(17) -0.0134(14) 0.0004(14) 0.0090(15)
C13 0.0677(19) 0.0646(19) 0.0685(19) -0.0108(15) 0.0052(15) 0.0154(16)
C14 0.136(4) 0.080(3) 0.079(2) -0.002(2) 0.022(2) 0.006(2)
C15 0.166(5) 0.088(3) 0.120(4) 0.018(3) 0.059(3) 0.015(3)
C16 0.170(5) 0.129(4) 0.077(3) 0.021(3) 0.037(3) 0.058(4)
C17 0.144(4) 0.150(5) 0.072(3) -0.005(3) 0.012(3) 0.011(4)

loop_
_atom_type_symbol
_atom_type_description
_atom_type_scat_dispersion_real
_atom_type_scat_dispersion_imag
_atom_type_scat_source
C C 0.0033 0.0016 'International Tables Vol C Tables 4.2.6.8 and 6.1.1.4'
H H 0.0000 0.0000 'International Tables Vol C Tables 4.2.6.8 and 6.1.1.4'
N N 0.0061 0.0033 'International Tables Vol C Tables 4.2.6.8 and 6.1.1.4'
O O 0.0106 0.0060 'International Tables Vol C Tables 4.2.6.8 and 6.1.1.4'

loop_
_geom_angle_atom_site_label_1
_geom_angle_atom_site_label_2
_geom_angle_atom_site_label_3
_geom_angle
C1A O1A HO1A 114(3)
C1B O1B HO1B 115(3)
C5A N1A H1AA 113(3)
C5A N1A H1AB 115(3)
H1AA N1A H1AB 121(4)
C5B N1B H1BA 117(4)
C5B N1B H1BB 109(3)
H1BA N1B H1BB 129(4)
O3 N2 C8 117.4(2)
O3 N2 C12 120.8(2)
C8 N2 C12 121.8(3)
C17 N3 C13 117.9(4)
O2A C1A O1A 122.1(3)
O2A C1A C2A 124.3(3)
O1A C1A C2A 113.6(2)
O2B C1B O1B 122.3(3)
O2B C1B C2B 124.2(3)
O1B C1B C2B 113.5(2)
C7A C2A C3A 118.4(2)
C7A C2A C1A 119.9(2)
C3A C2A C1A 121.7(2)
C7B C2B C3B 118.1(2)
C7B C2B C1B 120.4(2)
C3B C2B C1B 121.5(2)
C4A C3A C2A 120.9(2)
C4A C3A H3A 119.5
C2A C3A H3A 119.5
C4B C3B C2B 121.5(3)
C4B C3B H3B 119.3
C2B C3B H3B 119.3
C3A C4A C5A 121.1(2)
C3A C4A H4A 119.4
C5A C4A H4A 119.4
C3B C4B C5B 120.9(3)
C3B C4B H4B 119.5
C5B C4B H4B 119.5
N1A C5A C4A 120.6(3)
N1A C5A C6A 121.4(2)
C4A C5A C6A 117.9(2)
N1B C5B C4B 121.3(3)
N1B C5B C6B 121.2(3)
C4B C5B C6B 117.5(2)
C7A C6A C5A 121.2(2)
C7A C6A H6A 119.4
C5A C6A H6A 119.4
C7B C6B C5B 121.4(2)
C7B C6B H6B 119.3
C5B C6B H6B 119.3
C6A C7A C2A 120.4(2)
C6A C7A H7A 119.8
C2A C7A H7A 119.8
C6B C7B C2B 120.6(3)
C6B C7B H7B 119.7
C2B C7B H7B 119.7
N2 C8 C9 121.7(3)
N2 C8 H8 119.2
C9 C8 H8 119.2
C8 C9 C10 118.8(4)
C8 C9 H9 120.6
C10 C9 H9 120.6
C9 C10 C11 119.2(4)
C9 C10 H10 120.4
C11 C10 H10 120.4
C10 C11 C12 122.2(3)
C10 C11 H11 118.9
C12 C11 H11 118.9
N2 C12 C11 116.2(3)
N2 C12 C13 122.6(3)
C11 C12 C13 121.1(3)
N3 C13 C14 121.4(3)
N3 C13 C12 112.5(3)
C14 C13 C12 126.0(3)
C13 C14 C15 119.6(4)
C13 C14 H14 120.2
C15 C14 H14 120.2
C16 C15 C14 118.0(5)
C16 C15 H15 121.0
C14 C15 H15 121.0
C17 C16 C15 117.6(4)
C17 C16 H16 121.2
C15 C16 H16 121.2
N3 C17 C16 125.5(5)
N3 C17 H17 117.3
C16 C17 H17 117.3

loop_
_geom_bond_atom_site_label_1
_geom_bond_atom_site_label_2
_geom_bond_distance
O1A C1A 1.321(3)
O1A HO1A 0.90(5)
O1B C1B 1.316(3)
O1B HO1B 0.93(5)
O2A C1A 1.208(3)
O2B C1B 1.204(3)
O3 N2 1.341(3)
N1A C5A 1.384(3)
N1A H1AA 0.86(5)
N1A H1AB 1.04(5)
N1B C5B 1.365(4)
N1B H1BA 0.81(5)
N1B H1BB 0.94(5)
N2 C8 1.348(4)
N2 C12 1.358(3)
N3 C17 1.314(5)
N3 C13 1.333(4)
C1A C2A 1.470(4)
C1B C2B 1.482(4)
C2A C7A 1.391(4)
C2A C3A 1.392(3)
C2B C7B 1.387(4)
C2B C3B 1.390(4)
C3A C4A 1.373(3)
C3A H3A 0.9300
C3B C4B 1.363(4)
C3B H3B 0.9300
C4A C5A 1.389(4)
C4A H4A 0.9300
C4B C5B 1.393(4)
C4B H4B 0.9300
C5A C6A 1.393(4)
C5B C6B 1.395(4)
C6A C7A 1.380(4)
C6A H6A 0.9300
C6B C7B 1.372(4)
C6B H6B 0.9300
C7A H7A 0.9300
C7B H7B 0.9300
C8 C9 1.362(5)
C8 H8 0.9300
C9 C10 1.365(5)
C9 H9 0.9300
C10 C11 1.368(5)
C10 H10 0.9300
C11 C12 1.397(4)
C11 H11 0.9300
C12 C13 1.478(4)
C13 C14 1.366(5)
C14 C15 1.399(5)
C14 H14 0.9300
C15 C16 1.379(7)
C15 H15 0.9300
C16 C17 1.346(7)
C16 H16 0.9300
C17 H17 0.9300

loop_
_geom_hbond_atom_site_label_D
_geom_hbond_atom_site_label_H
_geom_hbond_atom_site_label_A
_geom_hbond_distance_DH
_geom_hbond_distance_HA
_geom_hbond_distance_DA
_geom_hbond_angle_DHA
_geom_hbond_site_symmetry_A
O1B HO1B O3 0.93(5) 1.68(5) 2.594(3) 169(4) .
O1A HO1A O3 0.90(5) 1.73(5) 2.623(3) 171(5) .
N1B H1BA O2B 0.81(5) 2.26(5) 3.028(4) 158(5) 1_655
N1B H1BB N1A 0.94(5) 2.29(5) 3.205(4) 163(4) 4_766
N1A H1AB O2A 1.04(5) 1.89(5) 2.920(4) 172(4) 1_455
N1A H1AA O2B 0.86(5) 2.19(5) 3.054(4) 176(5) 2
C3A H3A O1B 0.93 2.73 3.227(3) 114.2 1_455
C3B H3B O1A 0.93 2.67 3.423(3) 139.1 1_655
C11 H11 O1A 0.93 2.51 3.362(4) 152.8 3

loop_
_geom_torsion_atom_site_label_1
_geom_torsion_atom_site_label_2
_geom_torsion_atom_site_label_3
_geom_torsion_atom_site_label_4
_geom_torsion
O2A C1A C2A C7A 6.6(4)
O1A C1A C2A C7A -174.3(2)
O2A C1A C2A C3A -172.8(2)
O1A C1A C2A C3A 6.4(3)
O2B C1B C2B C7B 2.2(5)
O1B C1B C2B C7B -175.4(3)
O2B C1B C2B C3B -179.4(3)
O1B C1B C2B C3B 3.0(4)
C7A C2A C3A C4A -1.4(4)
C1A C2A C3A C4A 177.9(2)
C7B C2B C3B C4B -0.3(5)
C1B C2B C3B C4B -178.8(3)
C2A C3A C4A C5A 1.2(4)
C2B C3B C4B C5B 0.9(5)
C3A C4A C5A N1A 178.3(3)
C3A C4A C5A C6A 0.5(4)
C3B C4B C5B N1B 178.7(3)
C3B C4B C5B C6B -0.8(5)
N1A C5A C6A C7A -179.7(3)
C4A C5A C6A C7A -1.8(4)
N1B C5B C6B C7B -179.3(3)
C4B C5B C6B C7B 0.1(4)
C5A C6A C7A C2A 1.6(4)
C3A C2A C7A C6A 0.1(4)
C1A C2A C7A C6A -179.3(2)
C5B C6B C7B C2B 0.4(5)
C3B C2B C7B C6B -0.3(4)
C1B C2B C7B C6B 178.2(3)
O3 N2 C8 C9 177.5(3)
C12 N2 C8 C9 -1.4(5)
N2 C8 C9 C10 -1.4(6)
C8 C9 C10 C11 2.2(6)
C9 C10 C11 C12 -0.3(6)
O3 N2 C12 C11 -175.7(2)
C8 N2 C12 C11 3.1(4)
O3 N2 C12 C13 5.2(4)
C8 N2 C12 C13 -175.9(3)
C10 C11 C12 N2 -2.3(5)
C10 C11 C12 C13 176.8(3)
C17 N3 C13 C14 0.0(6)
C17 N3 C13 C12 -176.8(4)
N2 C12 C13 N3 -162.5(3)
C11 C12 C13 N3 18.5(4)
N2 C12 C13 C14 20.9(5)
C11 C12 C13 C14 -158.1(3)
N3 C13 C14 C15 0.3(6)
C12 C13 C14 C15 176.6(3)
C13 C14 C15 C16 0.8(6)
C14 C15 C16 C17 -2.0(7)
C13 N3 C17 C16 -1.4(7)
C15 C16 C17 N3 2.5(8)
